data_2013713
loop_
_publ_author_name
'Bernhardt, Paul V.'
'Macpherson, Brendan P.'

_publ_section_title
;
 Geometric isomers of
 chloro(6-methyl-1,4,8,11-tetraazacyclotetradecane-6-amine)cobalt(III)
 tetrachlorozincate(II)
;
_journal_issue 11
_journal_name_full 'Acta Crystallographica Section C'
_journal_page_first m467
_journal_page_last m470
_journal_paper_doi 10.1107/S0108270103021711
_journal_volume 59
_journal_year 2003
_chemical_formula_iupac '[Co Cl (C11 H27 N5)] [Zn Cl4]'
_chemical_formula_moiety 'C11 H27 Cl Co N5 2+ , Cl4 Zn 2-'
_chemical_formula_structural 'C11 H27 CO ZN CL5 N5'
_chemical_formula_sum 'C11 H27 Cl5 Co N5 Zn'
_chemical_formula_weight 530.93
_chemical_name_systematic
;
cis-chloro(6-methyl-1,4,8,11-tetraazacyclotetradecane-6-amine)cobalt(III)
tetrachlorozincate(II)
;
_space_group_IT_number 61
_symmetry_cell_setting orthorhombic
_symmetry_space_group_name_Hall '-P 2bc 2ac'
_symmetry_space_group_name_H-M 'P c a b'
_atom_sites_solution_hydrogens geom
_atom_sites_solution_primary direct
_atom_sites_solution_secondary difmap
_audit_conform_dict_name cif_core.dic
_audit_conform_dict_version 2.1
_audit_creation_method 'WinGX routine CIF_UPDATE'
_cell_angle_alpha 90
_cell_angle_beta 90
_cell_angle_gamma 90
_cell_formula_units_Z 8
_cell_length_a 11.6190(10)
_cell_length_b 14.109(3)
_cell_length_c 23.517(3)
_cell_measurement_reflns_used 25
_cell_measurement_temperature 296(2)
_cell_measurement_theta_max 12.667
_cell_measurement_theta_min 11.305
_cell_volume 3855.2(10)
_computing_cell_refinement 'CAD-4 EXPRESS'
_computing_data_collection 'CAD-4 EXPRESS (Enraf-Nonius, 1994)'
_computing_data_reduction 'XCAD4 (Harms & Wocadlo, 1995)'
_computing_molecular_graphics 'ORTEP-3 for Windows (Farrugia, 1997) and PLUTON (Spek, 1990)'
_computing_publication_material 'WinGX (Farrugia, 1999)'
_computing_structure_refinement 'SHELXL97 (Sheldrick, 1997)'
_computing_structure_solution 'SHELXS86 (Sheldrick, 1985)'
_diffrn_ambient_temperature 296(2)
_diffrn_measured_fraction_theta_full 1
_diffrn_measured_fraction_theta_max 1
_diffrn_measurement_device '\k-geometry diffractometer'
_diffrn_measurement_device_type 'Enraf-Nonius TurboCAD4'
_diffrn_measurement_method 'non-profiled \w/2\q'
_diffrn_radiation_monochromator graphite
_diffrn_radiation_type MoK\a
_diffrn_radiation_wavelength 0.71073
_diffrn_reflns_av_R_equivalents 0
_diffrn_reflns_limit_h_max 13
_diffrn_reflns_limit_h_min 0
_diffrn_reflns_limit_k_max 16
_diffrn_reflns_limit_k_min 0
_diffrn_reflns_limit_l_max 27
_diffrn_reflns_limit_l_min 0
_diffrn_reflns_number 3385
_diffrn_reflns_theta_full 24.97
_diffrn_reflns_theta_max 24.97
_diffrn_reflns_theta_min 1.73
_diffrn_standards_decay_% 1
_diffrn_standards_interval_time 120
_diffrn_standards_number 3
_exptl_absorpt_coefficient_mu 2.802
_exptl_absorpt_correction_T_max 0.335
_exptl_absorpt_correction_T_min 0.284
_exptl_absorpt_correction_type '\y scan'
_exptl_absorpt_process_details
;
(North et al., 1968). Number of \y-scan sets used was 6. \q correction was
applied. Averaged transmission function was used. No Fourier smoothing was
applied.
;
_exptl_crystal_colour red
_exptl_crystal_density_diffrn 1.829
_exptl_crystal_density_meas ?
_exptl_crystal_density_method 'not measured'
_exptl_crystal_description prism
_exptl_crystal_F_000 2160
_exptl_crystal_size_max 0.6
_exptl_crystal_size_mid 0.5
_exptl_crystal_size_min 0.5
_refine_diff_density_max 0.56
_refine_diff_density_min -0.45
_refine_ls_extinction_coef 0.00173(8)
_refine_ls_extinction_expression Fc^*^=kFc[1+0.001xFc^2^\l^3^/sin(2\q)]^-1/4^
_refine_ls_extinction_method 'SHELXL97 (Sheldrick, 1997)'
_refine_ls_goodness_of_fit_ref 1.066
_refine_ls_hydrogen_treatment constr
_refine_ls_matrix_type full
_refine_ls_number_parameters 209
_refine_ls_number_reflns 3385
_refine_ls_number_restraints 0
_refine_ls_restrained_S_all 1.066
_refine_ls_R_factor_all 0.029
_refine_ls_R_factor_gt 0.022
_refine_ls_shift/su_max 0.001
_refine_ls_shift/su_mean 0.000
_refine_ls_structure_factor_coef Fsqd
_refine_ls_weighting_details 'calc w = 1/[\s^2^(Fo^2^)+(0.0263P)^2^+3.6352P] where P=(Fo^2^+2Fc^2^)/3'
_refine_ls_weighting_scheme calc
_refine_ls_wR_factor_gt 0.054
_refine_ls_wR_factor_ref 0.056
_reflns_number_gt 2970
_reflns_number_total 3385
_reflns_threshold_expression I>2\s(I)
_cod_data_source_file ta1423.cif
_cod_data_source_block I
_cod_depositor_comments
;
The following automatic conversions were performed:

'_exptl_crystal_density_meas' value 'not measured' was changed to '?'
- the value is perceived as not measured.

Automatic conversion script
Id: cif_fix_values 3008 2015-01-20 13:52:24Z robertas 
;
_cod_database_code 2013713
_cod_database_fobs_code 2013713

loop_
_symmetry_equiv_pos_as_xyz
'x, y, z'
'-x, -y+1/2, z+1/2'
'x+1/2, -y, -z+1/2'
'-x+1/2, y+1/2, -z'
'-x, -y, -z'
'x, y-1/2, -z-1/2'
'-x-1/2, y, z-1/2'
'x-1/2, -y-1/2, z'

loop_
_atom_site_label
_atom_site_fract_x
_atom_site_fract_y
_atom_site_fract_z
_atom_site_U_iso_or_equiv
_atom_site_adp_type
_atom_site_calc_flag
_atom_site_refinement_flags
_atom_site_occupancy
_atom_site_disorder_assembly
_atom_site_disorder_group
_atom_site_type_symbol
C1 0.0759(2) -0.08319(16) 0.69308(10) 0.0250(5) Uani d . 1 . . C
H1A 0.0724 -0.1434 0.6733 0.03 Uiso calc R 1 . . H
H1B 0.0326 -0.0891 0.7282 0.03 Uiso calc R 1 . . H
C2 0.1995(2) -0.05905(16) 0.70636(9) 0.0233(5) Uani d . 1 . . C
H2A 0.2027 -0.0094 0.7349 0.028 Uiso calc R 1 . . H
H2B 0.239 -0.1144 0.7211 0.028 Uiso calc R 1 . . H
C3 0.2974(2) -0.10517(16) 0.61519(10) 0.0240(5) Uani d . 1 . . C
H3A 0.2556 -0.1631 0.6233 0.029 Uiso calc R 1 . . H
H3B 0.3787 -0.1166 0.6215 0.029 Uiso calc R 1 . . H
C4 0.27662(19) -0.07462(16) 0.55423(10) 0.0232(5) Uani d . 1 . . C
C5 0.3400(2) 0.01903(17) 0.54214(10) 0.0271(5) Uani d . 1 . . C
H5A 0.4142 0.019 0.5611 0.032 Uiso calc R 1 . . H
H5B 0.3529 0.0258 0.5016 0.032 Uiso calc R 1 . . H
C6 0.3296(2) 0.17526(18) 0.59475(12) 0.0336(6) Uani d . 1 . . C
H6A 0.3688 0.2172 0.5684 0.04 Uiso calc R 1 . . H
H6B 0.3861 0.1482 0.6204 0.04 Uiso calc R 1 . . H
C7 0.2399(2) 0.22912(16) 0.62779(11) 0.0331(6) Uani d . 1 . . C
H7A 0.2767 0.2737 0.6534 0.04 Uiso calc R 1 . . H
H7B 0.1909 0.2644 0.602 0.04 Uiso calc R 1 . . H
C8 0.0680(2) 0.20498(17) 0.68728(11) 0.0321(6) Uani d . 1 . . C
H8A 0.0188 0.2309 0.6578 0.039 Uiso calc R 1 . . H
H8B 0.0929 0.2568 0.7114 0.039 Uiso calc R 1 . . H
C9 0.0004(2) 0.13432(18) 0.72235(11) 0.0334(6) Uani d . 1 . . C
H9A -0.0584 0.1681 0.7435 0.04 Uiso calc R 1 . . H
H9B 0.0519 0.105 0.7497 0.04 Uiso calc R 1 . . H
C10 -0.0566(2) 0.05717(17) 0.68751(11) 0.0291(5) Uani d . 1 . . C
H10A -0.1044 0.0193 0.7126 0.035 Uiso calc R 1 . . H
H10B -0.107 0.0868 0.6598 0.035 Uiso calc R 1 . . H
C11 0.3081(2) -0.15052(19) 0.51121(11) 0.0372(6) Uani d . 1 . . C
H11A 0.2936 -0.1274 0.4735 0.056 Uiso calc R 1 . . H
H11B 0.2624 -0.2061 0.5179 0.056 Uiso calc R 1 . . H
H11C 0.3881 -0.1661 0.515 0.056 Uiso calc R 1 . . H
Cl1 0.01609(5) 0.13125(4) 0.55816(2) 0.02731(14) Uani d . 1 . . Cl
Co 0.14462(2) 0.050583(19) 0.610130(12) 0.01599(9) Uani d . 1 . . Co
N1 0.02383(16) -0.00738(13) 0.65683(8) 0.0212(4) Uani d . 1 . . N
H1 -0.0214 -0.0391 0.6316 0.025 Uiso calc R 1 . . H
N2 0.25598(16) -0.02638(12) 0.65289(8) 0.0191(4) Uani d . 1 . . N
H2 0.3171 0.0108 0.6622 0.023 Uiso calc R 1 . . H
N3 0.26882(16) 0.09917(13) 0.56334(8) 0.0231(4) Uani d . 1 . . N
H3 0.2358 0.1267 0.5324 0.028 Uiso calc R 1 . . H
N4 0.16983(17) 0.15977(13) 0.66080(8) 0.0230(4) Uani d . 1 . . N
H4 0.2151 0.1389 0.6898 0.028 Uiso calc R 1 . . H
N5 0.15075(15) -0.05120(13) 0.55396(8) 0.0206(4) Uani d . 1 . . N
H5C 0.1078 -0.1012 0.5647 0.025 Uiso calc R 1 . . H
H5D 0.1274 -0.0311 0.5195 0.025 Uiso calc R 1 . . H
Zn 0.31229(2) 0.110952(19) 0.367953(12) 0.02606(9) Uani d . 1 . . Zn
Cl2 0.16880(6) 0.08136(6) 0.43060(3) 0.04193(18) Uani d . 1 . . Cl
Cl3 0.42835(6) 0.21734(5) 0.41044(3) 0.04384(19) Uani d . 1 . . Cl
Cl4 0.41768(7) -0.02131(5) 0.34736(3) 0.04497(19) Uani d . 1 . . Cl
Cl5 0.21981(6) 0.16966(4) 0.28868(2) 0.03245(15) Uani d . 1 . . Cl

loop_
_atom_site_aniso_label
_atom_site_aniso_U_11
_atom_site_aniso_U_22
_atom_site_aniso_U_33
_atom_site_aniso_U_12
_atom_site_aniso_U_13
_atom_site_aniso_U_23
C1 0.0287(13) 0.0223(12) 0.0240(12) 0.0000(10) 0.0032(10) 0.0043(10)
C2 0.0300(12) 0.0219(11) 0.0180(11) 0.0025(10) -0.0027(10) 0.0027(9)
C3 0.0225(12) 0.0223(11) 0.0272(12) 0.0053(9) -0.0013(10) -0.0011(10)
C4 0.0208(12) 0.0259(12) 0.0230(12) 0.0041(10) -0.0004(10) -0.0021(10)
C5 0.0227(12) 0.0352(14) 0.0234(12) 0.0009(10) 0.0022(10) 0.0025(10)
C6 0.0337(14) 0.0279(13) 0.0391(15) -0.0141(11) -0.0033(12) 0.0049(11)
C7 0.0448(16) 0.0177(12) 0.0368(14) -0.0101(11) -0.0059(12) 0.0013(10)
C8 0.0422(15) 0.0216(12) 0.0327(14) 0.0084(11) -0.0043(12) -0.0076(11)
C9 0.0383(15) 0.0335(13) 0.0285(13) 0.0081(12) 0.0055(11) -0.0050(11)
C10 0.0228(12) 0.0311(13) 0.0334(13) 0.0053(10) 0.0057(10) -0.0015(11)
C11 0.0418(15) 0.0379(15) 0.0319(14) 0.0104(12) 0.0013(12) -0.0076(12)
Cl1 0.0294(3) 0.0271(3) 0.0254(3) 0.0079(2) -0.0078(2) 0.0024(2)
Co 0.01757(16) 0.01480(15) 0.01560(15) -0.00015(11) -0.00332(11) 0.00064(11)
N1 0.0200(10) 0.0222(10) 0.0213(10) -0.0001(8) -0.0016(8) -0.0025(8)
N2 0.0190(9) 0.0179(9) 0.0203(9) -0.0008(8) -0.0052(8) 0.0003(7)
N3 0.0239(10) 0.0231(10) 0.0223(10) -0.0036(8) -0.0027(8) 0.0045(8)
N4 0.0301(11) 0.0170(9) 0.0218(10) 0.0002(8) -0.0055(8) 0.0003(8)
N5 0.0201(10) 0.0219(9) 0.0196(9) 0.0007(8) -0.0035(8) -0.0003(8)
Zn 0.02982(17) 0.02577(15) 0.02259(15) -0.00013(12) -0.00032(12) 0.00107(11)
Cl2 0.0370(4) 0.0689(5) 0.0198(3) -0.0181(3) -0.0024(3) 0.0060(3)
Cl3 0.0309(3) 0.0287(3) 0.0719(5) 0.0019(3) -0.0142(3) -0.0082(3)
Cl4 0.0640(5) 0.0327(4) 0.0382(4) 0.0175(3) -0.0131(3) -0.0056(3)
Cl5 0.0383(3) 0.0362(3) 0.0229(3) 0.0074(3) 0.0015(3) 0.0044(2)

loop_
_atom_type_symbol
_atom_type_description
_atom_type_scat_dispersion_real
_atom_type_scat_dispersion_imag
_atom_type_scat_source
C C 0.0033 0.0016 'International Tables Vol C Tables 4.2.6.8 and 6.1.1.4'
H H 0 0 'International Tables Vol C Tables 4.2.6.8 and 6.1.1.4'
Cl Cl 0.1484 0.1585 'International Tables Vol C Tables 4.2.6.8 and 6.1.1.4'
Co Co 0.3494 0.9721 'International Tables Vol C Tables 4.2.6.8 and 6.1.1.4'
N N 0.0061 0.0033 'International Tables Vol C Tables 4.2.6.8 and 6.1.1.4'
Zn Zn 0.2839 1.4301 'International Tables Vol C Tables 4.2.6.8 and 6.1.1.4'

loop_
_geom_angle_atom_site_label_1
_geom_angle_atom_site_label_2
_geom_angle_atom_site_label_3
_geom_angle
_geom_angle_publ_flag
N1 C1 C2 109.96(18) ?
N1 C1 H1A 109.7 ?
C2 C1 H1A 109.7 ?
N1 C1 H1B 109.7 ?
C2 C1 H1B 109.7 ?
H1A C1 H1B 108.2 ?
N2 C2 C1 108.31(18) ?
N2 C2 H2A 110 ?
C1 C2 H2A 110 ?
N2 C2 H2B 110 ?
C1 C2 H2B 110 ?
H2A C2 H2B 108.4 ?
N2 C3 C4 107.26(18) ?
N2 C3 H3A 110.3 ?
C4 C3 H3A 110.3 ?
N2 C3 H3B 110.3 ?
C4 C3 H3B 110.3 ?
H3A C3 H3B 108.5 ?
N5 C4 C3 102.83(18) ?
N5 C4 C11 112.8(2) ?
C3 C4 C11 113.0(2) ?
N5 C4 C5 106.07(18) ?
C3 C4 C5 110.03(19) ?
C11 C4 C5 111.6(2) ?
N3 C5 C4 108.95(18) ?
N3 C5 H5A 109.9 ?
C4 C5 H5A 109.9 ?
N3 C5 H5B 109.9 ?
C4 C5 H5B 109.9 ?
H5A C5 H5B 108.3 ?
N3 C6 C7 107.1(2) ?
N3 C6 H6A 110.3 ?
C7 C6 H6A 110.3 ?
N3 C6 H6B 110.3 ?
C7 C6 H6B 110.3 ?
H6A C6 H6B 108.6 ?
N4 C7 C6 108.38(19) ?
N4 C7 H7A 110 ?
C6 C7 H7A 110 ?
N4 C7 H7B 110 ?
C6 C7 H7B 110 ?
H7A C7 H7B 108.4 ?
N4 C8 C9 111.08(19) ?
N4 C8 H8A 109.4 ?
C9 C8 H8A 109.4 ?
N4 C8 H8B 109.4 ?
C9 C8 H8B 109.4 ?
H8A C8 H8B 108 ?
C8 C9 C10 113.9(2) ?
C8 C9 H9A 108.8 ?
C10 C9 H9A 108.8 ?
C8 C9 H9B 108.8 ?
C10 C9 H9B 108.8 ?
H9A C9 H9B 107.7 ?
N1 C10 C9 115.2(2) ?
N1 C10 H10A 108.5 ?
C9 C10 H10A 108.5 ?
N1 C10 H10B 108.5 ?
C9 C10 H10B 108.5 ?
H10A C10 H10B 107.5 ?
C4 C11 H11A 109.5 ?
C4 C11 H11B 109.5 ?
H11A C11 H11B 109.5 ?
C4 C11 H11C 109.5 ?
H11A C11 H11C 109.5 ?
H11B C11 H11C 109.5 ?
N1 Co N2 87.37(8) yes
N1 Co N3 175.99(8) yes
N1 Co N4 95.38(8) yes
N1 Co N5 95.64(8) yes
N1 Co Cl1 92.32(6) yes
N2 Co N3 89.75(8) yes
N2 Co N4 91.42(8) yes
N2 Co N5 85.17(8) yes
N2 Co Cl1 176.76(6) yes
N3 Co N4 87.49(8) yes
N3 Co N5 81.32(8) yes
N3 Co Cl1 90.40(6) yes
N4 Co N5 168.29(8) yes
N4 Co Cl1 91.83(6) yes
N5 Co Cl1 91.65(6) yes
C10 N1 C1 114.49(18) ?
C10 N1 Co 117.71(15) ?
C1 N1 Co 109.16(14) ?
C10 N1 H1 104.7 ?
C1 N1 H1 104.7 ?
Co N1 H1 104.7 ?
C2 N2 C3 114.22(17) ?
C2 N2 Co 108.20(14) ?
C3 N2 Co 108.55(13) ?
C2 N2 H2 108.6 ?
C3 N2 H2 108.6 ?
Co N2 H2 108.6 ?
C6 N3 C5 116.95(19) ?
C6 N3 Co 109.12(15) ?
C5 N3 Co 109.58(14) ?
C6 N3 H3 106.9 ?
C5 N3 H3 106.9 ?
Co N3 H3 106.9 ?
C8 N4 C7 111.86(18) ?
C8 N4 Co 118.18(15) ?
C7 N4 Co 106.22(14) ?
C8 N4 H4 106.6 ?
C7 N4 H4 106.6 ?
Co N4 H4 106.6 ?
C4 N5 Co 101.23(13) ?
C4 N5 H5C 111.5 ?
Co N5 H5C 111.5 ?
C4 N5 H5D 111.5 ?
Co N5 H5D 111.5 ?
H5C N5 H5D 109.3 ?
Cl2 Zn Cl3 105.98(3) yes
Cl2 Zn Cl4 112.47(3) yes
Cl2 Zn Cl5 104.43(3) yes
Cl3 Zn Cl4 108.53(3) yes
Cl3 Zn Cl5 113.48(3) yes
Cl4 Zn Cl5 111.84(3) yes

loop_
_geom_bond_atom_site_label_1
_geom_bond_atom_site_label_2
_geom_bond_site_symmetry_2
_geom_bond_distance
_geom_bond_publ_flag
C1 N1 . 1.496(3) ?
C1 C2 . 1.509(3) ?
C1 H1A . 0.97 ?
C1 H1B . 0.97 ?
C2 N2 . 1.491(3) ?
C2 H2A . 0.97 ?
C2 H2B . 0.97 ?
C3 N2 . 1.501(3) ?
C3 C4 . 1.516(3) ?
C3 H3A . 0.97 ?
C3 H3B . 0.97 ?
C4 N5 . 1.499(3) ?
C4 C11 . 1.518(3) ?
C4 C5 . 1.539(3) ?
C5 N3 . 1.487(3) ?
C5 H5A . 0.97 ?
C5 H5B . 0.97 ?
C6 N3 . 1.482(3) ?
C6 C7 . 1.506(4) ?
C6 H6A . 0.97 ?
C6 H6B . 0.97 ?
C7 N4 . 1.491(3) ?
C7 H7A . 0.97 ?
C7 H7B . 0.97 ?
C8 N4 . 1.482(3) ?
C8 C9 . 1.513(4) ?
C8 H8A . 0.97 ?
C8 H8B . 0.97 ?
C9 C10 . 1.515(4) ?
C9 H9A . 0.97 ?
C9 H9B . 0.97 ?
C10 N1 . 1.491(3) ?
C10 H10A . 0.97 ?
C10 H10B . 0.97 ?
C11 H11A . 0.96 ?
C11 H11B . 0.96 ?
C11 H11C . 0.96 ?
Co N1 . 1.961(2) yes
Co N2 . 1.966(2) yes
Co N3 . 1.940(2) yes
Co N4 . 1.970(2) yes
Co N5 . 1.953(2) yes
Co Cl1 . 2.2404(6) yes
N1 H1 . 0.91 ?
N2 H2 . 0.91 ?
N3 H3 . 0.91 ?
N4 H4 . 0.91 ?
N5 H5C . 0.9 ?
N5 H5D . 0.9 ?
Zn Cl3 . 2.2516(7) yes
Zn Cl2 . 2.2636(7) yes
Zn Cl4 . 2.2839(8) yes
Zn Cl5 . 2.3057(7) yes

loop_
_geom_hbond_atom_site_label_D
_geom_hbond_atom_site_label_H
_geom_hbond_atom_site_label_A
_geom_hbond_site_symmetry_A
_geom_hbond_distance_DH
_geom_hbond_distance_HA
_geom_hbond_distance_DA
_geom_hbond_angle_DHA
N1 H1 Cl2 5_556 0.91 2.33 3.214(2) 164
N3 H3 Cl2 . 0.91 2.6 3.341(2) 139
N4 H4 Cl5 7_656 0.91 2.48 3.272(2) 145
N5 H5C Cl3 4_546 0.9 2.66 3.494(2) 155
N5 H5D Cl2 . 0.9 2.67 3.458(2) 147
N5 H5D Cl1 5_556 0.9 2.85 3.4620(19) 127
